data_7152985
loop_
_publ_author_name
'Aravinda, Subrayashastry'
'Raghavender, Upadhyayula S.'
'Rai, Rajkishor'
'Harini, Veldore V.'
'Shamala, Narayanaswamy'
'Balaram, Padmanabhan'

_publ_section_title
;
 Analysis of designed \b-hairpin peptides: molecular conformation and
 packing in crystals.
;
_journal_issue 25
_journal_name_full 'Organic &amp; biomolecular chemistry'
_journal_page_first 4220
_journal_page_last 4231
_journal_paper_doi 10.1039/c3ob25777k
_journal_volume 11
_journal_year 2013
_chemical_formula_sum 'C56 H83.5 N8 O13.5'
_chemical_formula_weight 1084.81
_chemical_name_common Boc-Leu-Tyr-Val-D-Pro-Pro-Leu-Phe-Val-OMe
_chemical_name_systematic
;
t-Butyloxycarbonyl-leucyl-tyrosinyl-valyl-D-prolyl-
prolyl-leucyl-phenylalanyl-valyl-methyl ester
;
_space_group_IT_number 19
_symmetry_cell_setting orthorhombic
_symmetry_space_group_name_Hall 'P 2ac 2ab'
_symmetry_space_group_name_H-M 'P 21 21 21'
_atom_sites_solution_hydrogens geom
_atom_sites_solution_primary direct
_atom_sites_solution_secondary difmap
_audit_creation_method SHELXL-97
_cell_angle_alpha 90.00
_cell_angle_beta 90.00
_cell_angle_gamma 90.00
_cell_formula_units_Z 8
_cell_length_a 19.086(4)
_cell_length_b 26.216(5)
_cell_length_c 28.015(6)
_cell_measurement_temperature 293(2)
_cell_volume 14018(5)
_computing_data_collection SMART
_computing_data_reduction SAINT
_computing_structure_refinement 'SHELXL-97 (Sheldrick, 1997)'
_computing_structure_solution 'SHELXD-97 (Schneider and Sheldrick, 2002)'
_diffrn_ambient_temperature 293(2)
_diffrn_measured_fraction_theta_full 0.981
_diffrn_measured_fraction_theta_max 0.981
_diffrn_measurement_device_type
;
BRUKER AXS SMART APEX CCD with Mo source
;
_diffrn_measurement_method 'omega scan'
_diffrn_radiation_monochromator graphite
_diffrn_radiation_source 'fine-focus sealed tube'
_diffrn_radiation_type MoK\a
_diffrn_radiation_wavelength 0.71073
_diffrn_reflns_av_R_equivalents 0.0000
_diffrn_reflns_av_sigmaI/netI 0.1757
_diffrn_reflns_limit_h_max 18
_diffrn_reflns_limit_h_min 0
_diffrn_reflns_limit_k_max 25
_diffrn_reflns_limit_k_min 0
_diffrn_reflns_limit_l_max 27
_diffrn_reflns_limit_l_min 0
_diffrn_reflns_number 7212
_diffrn_reflns_theta_full 20.18
_diffrn_reflns_theta_max 20.18
_diffrn_reflns_theta_min 1.55
_exptl_absorpt_coefficient_mu 0.074
_exptl_absorpt_correction_type none
_exptl_crystal_colour 'color less'
_exptl_crystal_density_diffrn 1.028
_exptl_crystal_density_method 'not measured'
_exptl_crystal_description plates
_exptl_crystal_F_000 4668
_exptl_crystal_size_max 0.40
_exptl_crystal_size_mid 0.20
_exptl_crystal_size_min 0.04
_refine_diff_density_max 0.317
_refine_diff_density_min -0.226
_refine_diff_density_rms 0.051
_refine_ls_abs_structure_details 'Flack H D (1983), Acta Cryst. A39, 876-881'
_refine_ls_abs_structure_Flack -10(10)
_refine_ls_extinction_coef 0.0061(5)
_refine_ls_extinction_expression Fc^*^=kFc[1+0.001xFc^2^\l^3^/sin(2\q)]^-1/4^
_refine_ls_extinction_method SHELXL
_refine_ls_goodness_of_fit_ref 1.032
_refine_ls_hydrogen_treatment 'riding over the heavy atom'
_refine_ls_matrix_type fullcycle
_refine_ls_number_parameters 1351
_refine_ls_number_reflns 7212
_refine_ls_number_restraints 9
_refine_ls_restrained_S_all 1.033
_refine_ls_R_factor_all 0.2101
_refine_ls_R_factor_gt 0.0989
_refine_ls_shift/su_max 4.965
_refine_ls_shift/su_mean 0.293
_refine_ls_structure_factor_coef Fsqd
_refine_ls_weighting_details 'calc w=1/[\s^2^(Fo^2^)+(0.1000P)^2^+2.0000P] where P=(Fo^2^+2Fc^2^)/3'
_refine_ls_weighting_scheme calc
_refine_ls_wR_factor_gt 0.2064
_refine_ls_wR_factor_ref 0.2713
_reflns_number_gt 2093
_reflns_number_total 7212
_reflns_threshold_expression >2sigma(I)
_cod_data_source_file c3ob25777k.txt
_cod_data_source_block YDPP8-A
_cod_depositor_comments
;
The following automatic conversions were performed:
'_atom_site_symetry_multiplicity' tag replaced with
'_atom_site_symmetry_multiplicity'.

Automatic conversion script
Id: cif_correct_tags 1440 2010-10-19 06:21:57Z saulius 

The following automatic conversions were performed:

'_symmetry_cell_setting' value 'Orthorhombic' changed to
'orthorhombic' according to
/home/saulius/struct/CIF-dictionaries/cif_core.dic dictionary named
'cif_core.dic' version 2.4.2 from 2011-04-26.

Automatic conversion script
Id: cif_fix_values 1891 2012-01-12 08:04:46Z andrius 
;
_cod_original_sg_symbol_H-M P2(1)2(1)2(1)
_cod_original_formula_sum 'C56 H83.50 N8 O13.50'
_cod_database_code 7152985

loop_
_symmetry_equiv_pos_as_xyz
'x, y, z'
'-x+1/2, -y, z+1/2'
'-x, y+1/2, -z+1/2'
'x+1/2, -y+1/2, -z'

loop_
_atom_site_label
_atom_site_type_symbol
_atom_site_fract_x
_atom_site_fract_y
_atom_site_fract_z
_atom_site_U_iso_or_equiv
_atom_site_adp_type
_atom_site_occupancy
_atom_site_symmetry_multiplicity
_atom_site_calc_flag
_atom_site_refinement_flags
C11 C 0.7985(18) 0.2996(11) -0.0380(16) 0.172(15) Uani 1 1 d .
C12 C 0.794(2) 0.3368(19) -0.0771(19) 0.32(3) Uani 1 1 d .
H12A H 0.8355 0.3570 -0.0781 0.474 Uiso 1 1 calc R
H12B H 0.7538 0.3585 -0.0720 0.474 Uiso 1 1 calc R
H12C H 0.7882 0.3190 -0.1069 0.474 Uiso 1 1 calc R
C13 C 0.7357(19) 0.2645(14) -0.0393(14) 0.29(2) Uani 1 1 d .
H13A H 0.7415 0.2378 -0.0163 0.440 Uiso 1 1 calc R
H13B H 0.7314 0.2499 -0.0706 0.440 Uiso 1 1 calc R
H13C H 0.6941 0.2836 -0.0320 0.440 Uiso 1 1 calc R
C14 C 0.8506(16) 0.2599(12) -0.0514(12) 0.234(16) Uani 1 1 d .
H14A H 0.8519 0.2340 -0.0272 0.351 Uiso 1 1 calc R
H14B H 0.8961 0.2752 -0.0544 0.351 Uiso 1 1 calc R
H14C H 0.8374 0.2448 -0.0814 0.351 Uiso 1 1 calc R
O1 O 0.8093(10) 0.3226(7) 0.0033(9) 0.168(8) Uani 1 1 d .
C10' C 0.7720(14) 0.3487(9) 0.0306(9) 0.104(8) Uani 1 1 d .
O10 O 0.7119(9) 0.3588(7) 0.0091(8) 0.202(10) Uani 1 1 d .
N11 N 0.7905(9) 0.3664(8) 0.0701(9) 0.119(7) Uani 1 1 d .
H11 H 0.8294 0.3546 0.0809 0.143 Uiso 1 1 calc R
C11A C 0.7590(13) 0.4011(9) 0.0985(10) 0.120(8) Uani 1 1 d .
H11A H 0.7161 0.4134 0.0831 0.143 Uiso 1 1 calc R
C11' C 0.8048(13) 0.4457(9) 0.1107(7) 0.098(7) Uani 1 1 d .
O11 O 0.8699(7) 0.4359(5) 0.1191(6) 0.134(6) Uani 1 1 d .
C11B C 0.7387(19) 0.3661(9) 0.1442(18) 0.21(2) Uani 1 1 d D
H11B H 0.7050 0.3400 0.1355 0.252 Uiso 1 1 calc R
H11C H 0.7799 0.3500 0.1576 0.252 Uiso 1 1 calc R
C11G C 0.7074(17) 0.4032(14) 0.1787(13) 0.20(2) Uani 1 1 d D
H11G H 0.7321 0.4360 0.1787 0.240 Uiso 1 1 calc R
C11D C 0.7061(19) 0.3793(17) 0.2267(14) 0.37(3) Uani 1 1 d D
H11D H 0.6828 0.4016 0.2487 0.550 Uiso 1 1 calc R
H11E H 0.7532 0.3733 0.2373 0.550 Uiso 1 1 calc R
H11F H 0.6814 0.3474 0.2250 0.550 Uiso 1 1 calc R
C11E C 0.6331(18) 0.4090(19) 0.1699(12) 0.30(2) Uani 1 1 d .
H11H H 0.6119 0.4268 0.1962 0.452 Uiso 1 1 calc R
H11I H 0.6120 0.3759 0.1667 0.452 Uiso 1 1 calc R
H11J H 0.6261 0.4280 0.1411 0.452 Uiso 1 1 calc R
N12 N 0.7802(7) 0.4895(7) 0.1095(7) 0.120(7) Uani 1 1 d .
H12 H 0.7353 0.4914 0.1076 0.144 Uiso 1 1 calc R
C12A C 0.8163(8) 0.5369(8) 0.1107(10) 0.098(7) Uani 1 1 d .
H12D H 0.8647 0.5300 0.1205 0.118 Uiso 1 1 calc R
C12' C 0.7825(15) 0.5725(8) 0.1495(8) 0.099(7) Uani 1 1 d .
O12 O 0.7195(7) 0.5767(5) 0.1525(6) 0.120(6) Uani 1 1 d .
C12B C 0.8188(9) 0.5656(7) 0.0674(10) 0.121(9) Uani 1 1 d .
H12E H 0.8357 0.5997 0.0742 0.145 Uiso 1 1 calc R
H12F H 0.7719 0.5685 0.0544 0.145 Uiso 1 1 calc R
C12G C 0.8671(9) 0.5402(7) 0.0303(5) 0.091(7) Uani 1 1 d G
C12D C 0.9349(11) 0.5593(5) 0.0272(6) 0.119(9) Uani 1 1 d G
H12G H 0.9492 0.5853 0.0476 0.143 Uiso 1 1 calc R
C12E C 0.9812(7) 0.5396(7) -0.0063(7) 0.148(10) Uani 1 1 d G
H12H H 1.0266 0.5524 -0.0084 0.178 Uiso 1 1 calc R
C12F C 0.9598(9) 0.5007(7) -0.0368(6) 0.160(11) Uani 1 1 d G
C12H C 0.8920(11) 0.4816(6) -0.0337(6) 0.157(11) Uani 1 1 d G
H12I H 0.8777 0.4556 -0.0541 0.188 Uiso 1 1 calc R
C12I C 0.8457(7) 0.5013(7) -0.0002(7) 0.121(9) Uani 1 1 d G
H12J H 0.8003 0.4885 0.0019 0.146 Uiso 1 1 calc R
O1T O 1.0111(11) 0.4793(14) -0.0722(9) 0.258(13) Uani 1 1 d .
H1T H 1.0014 0.4896 -0.0990 0.387 Uiso 1 1 calc R
N13 N 0.8289(7) 0.6027(7) 0.1743(7) 0.103(5) Uani 1 1 d .
H13 H 0.8725 0.5943 0.1746 0.124 Uiso 1 1 calc R
C13A C 0.8082(15) 0.6469(12) 0.1994(9) 0.119(12) Uani 1 1 d .
H13D H 0.7573 0.6517 0.1979 0.142 Uiso 1 1 calc R
C13' C 0.8464(13) 0.6891(9) 0.1728(9) 0.090(7) Uani 1 1 d .
O13 O 0.9112(8) 0.6968(6) 0.1800(7) 0.164(8) Uani 1 1 d .
C13B C 0.8298(12) 0.6495(11) 0.2414(17) 0.163(14) Uani 1 1 d D
H13E H 0.8797 0.6555 0.2357 0.196 Uiso 1 1 calc R
C13G C 0.834(2) 0.6081(16) 0.2766(9) 0.32(3) Uani 1 1 d D
H13F H 0.8510 0.6215 0.3064 0.475 Uiso 1 1 calc R
H13G H 0.8659 0.5824 0.2653 0.475 Uiso 1 1 calc R
H13H H 0.7886 0.5934 0.2812 0.475 Uiso 1 1 calc R
C13D C 0.8160(14) 0.6885(11) 0.2754(9) 0.169(11) Uani 1 1 d .
H13I H 0.8106 0.7205 0.2592 0.253 Uiso 1 1 calc R
H13J H 0.8544 0.6907 0.2974 0.253 Uiso 1 1 calc R
H13K H 0.7738 0.6806 0.2925 0.253 Uiso 1 1 calc R
N14 N 0.8124(11) 0.7138(8) 0.1428(10) 0.126(8) Uani 1 1 d .
C14A C 0.8465(13) 0.7521(9) 0.1125(11) 0.152(10) Uani 1 1 d .
H14D H 0.8681 0.7789 0.1320 0.183 Uiso 1 1 calc R
C14' C 0.9071(12) 0.7174(11) 0.0855(12) 0.142(11) Uani 1 1 d .
O14 O 0.8869(7) 0.6814(6) 0.0660(7) 0.140(7) Uani 1 1 d .
C14B C 0.7914(11) 0.7750(9) 0.0776(13) 0.229(19) Uani 1 1 d .
H14E H 0.7949 0.8119 0.0767 0.275 Uiso 1 1 calc R
H14F H 0.7981 0.7618 0.0456 0.275 Uiso 1 1 calc R
C14G C 0.7251(12) 0.7595(11) 0.0964(9) 0.174(10) Uani 1 1 d .
H14G H 0.6920 0.7538 0.0707 0.209 Uiso 1 1 calc R
H14H H 0.7064 0.7855 0.1174 0.209 Uiso 1 1 calc R
C14D C 0.7380(10) 0.7079(10) 0.1252(11) 0.184(12) Uani 1 1 d .
H14I H 0.7335 0.6783 0.1045 0.220 Uiso 1 1 calc R
H14J H 0.7055 0.7046 0.1516 0.220 Uiso 1 1 calc R
N15 N 0.9723(8) 0.7409(7) 0.0831(7) 0.110(6) Uani 1 1 d .
C15A C 1.0252(10) 0.7126(8) 0.0584(9) 0.124(9) Uani 1 1 d .
H15A H 1.0090 0.6998 0.0274 0.148 Uiso 1 1 calc R
C15' C 1.0532(11) 0.6703(8) 0.0904(13) 0.090(9) Uani 1 1 d .
O15 O 1.0968(7) 0.6438(6) 0.0646(6) 0.128(5) Uani 1 1 d .
C15B C 1.0795(8) 0.7579(8) 0.0532(8) 0.093(7) Uani 1 1 d .
H15B H 1.1270 0.7450 0.0518 0.112 Uiso 1 1 calc R
H15C H 1.0702 0.7776 0.0246 0.112 Uiso 1 1 calc R
C15G C 1.0697(12) 0.7887(9) 0.0950(10) 0.123(8) Uani 1 1 d .
H15D H 1.0950 0.7745 0.1219 0.148 Uiso 1 1 calc R
H15E H 1.0860 0.8232 0.0895 0.148 Uiso 1 1 calc R
C15D C 0.9953(11) 0.7882(7) 0.1040(8) 0.097(6) Uani 1 1 d .
H15F H 0.9726 0.8171 0.0889 0.116 Uiso 1 1 calc R
H15G H 0.9857 0.7890 0.1380 0.116 Uiso 1 1 calc R
N16 N 1.0384(9) 0.6604(8) 0.1303(10) 0.097(8) Uani 1 1 d .
H16 H 1.0064 0.6780 0.1443 0.116 Uiso 1 1 calc R
C16A C 1.0703(11) 0.6225(8) 0.1546(9) 0.084(6) Uani 1 1 d .
H16A H 1.1194 0.6193 0.1447 0.101 Uiso 1 1 calc R
C16' C 1.0318(11) 0.5719(7) 0.1480(7) 0.077(5) Uani 1 1 d .
O16 O 0.9692(6) 0.5668(5) 0.1594(5) 0.116(5) Uani 1 1 d .
C16B C 1.0661(10) 0.6392(9) 0.2001(14) 0.113(8) Uani 1 1 d .
H16B H 1.0164 0.6428 0.2066 0.136 Uiso 1 1 calc R
H16C H 1.0849 0.6736 0.1996 0.136 Uiso 1 1 calc R
C16G C 1.094(2) 0.6173(16) 0.2401(11) 0.210(19) Uani 1 1 d .
H16G H 1.0709 0.5838 0.2407 0.252 Uiso 1 1 calc R
C16D C 1.0937(17) 0.6325(14) 0.2913(13) 0.243(18) Uani 1 1 d .
H16D H 1.1186 0.6075 0.3097 0.364 Uiso 1 1 calc R
H16E H 1.0463 0.6349 0.3026 0.364 Uiso 1 1 calc R
H16F H 1.1163 0.6651 0.2947 0.364 Uiso 1 1 calc R
C16E C 1.1743(10) 0.6033(9) 0.2314(13) 0.202(14) Uani 1 1 d .
H16H H 1.1941 0.5901 0.2604 0.303 Uiso 1 1 calc R
H16I H 1.1993 0.6333 0.2218 0.303 Uiso 1 1 calc R
H16J H 1.1777 0.5779 0.2067 0.303 Uiso 1 1 calc R
N17 N 1.0709(7) 0.5343(6) 0.1322(6) 0.093(5) Uani 1 1 d .
H17 H 1.1130 0.5412 0.1234 0.111 Uiso 1 1 calc R
C17A C 1.0478(8) 0.4834(7) 0.1287(8) 0.064(5) Uani 1 1 d .
H17A H 0.9998 0.4828 0.1162 0.077 Uiso 1 1 calc R
C17' C 1.0499(12) 0.4575(10) 0.1738(13) 0.112(8) Uani 1 1 d .
O17 O 1.0912(10) 0.4582(8) 0.2001(7) 0.201(11) Uani 1 1 d .
C17B C 1.0939(11) 0.4584(9) 0.0952(9) 0.118(7) Uani 1 1 d .
H17B H 1.1402 0.4578 0.1096 0.141 Uiso 1 1 calc R
H17C H 1.0971 0.4802 0.0673 0.141 Uiso 1 1 calc R
C17G C 1.0790(13) 0.4059(8) 0.0778(10) 0.173(12) Uani 1 1 d G
C17D C 1.1142(10) 0.3655(13) 0.0993(10) 0.37(4) Uani 1 1 d G
H17D H 1.1548 0.3716 0.1168 0.446 Uiso 1 1 calc R
C17E C 1.0886(13) 0.3161(10) 0.0949(10) 0.32(3) Uani 1 1 d G
H17E H 1.1121 0.2891 0.1093 0.383 Uiso 1 1 calc R
C17F C 1.0279(15) 0.3070(8) 0.0688(9) 0.222(13) Uani 1 1 d G
H17F H 1.0108 0.2740 0.0658 0.266 Uiso 1 1 calc R
C17H C 0.9927(12) 0.3473(12) 0.0473(7) 0.28(2) Uani 1 1 d G
H17H H 0.9521 0.3413 0.0299 0.334 Uiso 1 1 calc R
C17I C 1.0183(13) 0.3968(9) 0.0518(8) 0.219(18) Uani 1 1 d G
H17I H 0.9947 0.4237 0.0374 0.263 Uiso 1 1 calc R
N18 N 0.9879(10) 0.4247(7) 0.1781(8) 0.135(7) Uani 1 1 d .
H18 H 0.9601 0.4197 0.1544 0.162 Uiso 1 1 calc R
C18A C 0.9751(15) 0.4003(14) 0.2255(11) 0.161(10) Uani 1 1 d .
H18A H 1.0083 0.4149 0.2484 0.193 Uiso 1 1 calc R
C18' C 0.9857(18) 0.3436(15) 0.2246(12) 0.196(14) Uani 1 1 d D
O18 O 1.0343(19) 0.3329(13) 0.2591(17) 0.36(2) Uani 1 1 d D
C18B C 0.8968(14) 0.4110(17) 0.2449(12) 0.197(15) Uani 1 1 d .
H18B H 0.8655 0.3951 0.2216 0.236 Uiso 1 1 calc R
C18G C 0.875(2) 0.4710(14) 0.2458(16) 0.33(3) Uani 1 1 d .
H18C H 0.8868 0.4864 0.2158 0.494 Uiso 1 1 calc R
H18D H 0.8996 0.4880 0.2711 0.494 Uiso 1 1 calc R
H18E H 0.8254 0.4739 0.2510 0.494 Uiso 1 1 calc R
C18D C 0.8847(16) 0.3836(12) 0.2899(11) 0.206(15) Uani 1 1 d .
H18F H 0.8358 0.3851 0.2978 0.309 Uiso 1 1 calc R
H18G H 0.9116 0.3992 0.3149 0.309 Uiso 1 1 calc R
H18H H 0.8987 0.3487 0.2863 0.309 Uiso 1 1 calc R
C1M C 1.0233(16) 0.2778(13) 0.1723(13) 0.305(17) Uani 1 1 d D
H1M1 H 1.0163 0.2685 0.1394 0.458 Uiso 1 1 calc R
H1M2 H 1.0121 0.2493 0.1923 0.458 Uiso 1 1 calc R
H1M3 H 1.0713 0.2874 0.1771 0.458 Uiso 1 1 calc R
O1M O 0.9777(18) 0.3209(10) 0.1843(12) 0.317(18) Uani 1 1 d D
C21 C 0.568(3) 0.7705(11) 0.2752(15) 0.25(2) Uani 1 1 d .
C22 C 0.4846(19) 0.7946(17) 0.2811(19) 0.45(4) Uani 1 1 d .
H22A H 0.4703 0.8100 0.2516 0.678 Uiso 1 1 calc R
H22B H 0.4839 0.8197 0.3061 0.678 Uiso 1 1 calc R
H22C H 0.4529 0.7674 0.2890 0.678 Uiso 1 1 calc R
C23 C 0.594(2) 0.748(2) 0.3172(14) 0.32(3) Uani 1 1 d .
H23A H 0.5563 0.7426 0.3392 0.483 Uiso 1 1 calc R
H23B H 0.6285 0.7700 0.3315 0.483 Uiso 1 1 calc R
H23C H 0.6155 0.7157 0.3097 0.483 Uiso 1 1 calc R
C24 C 0.602(2) 0.7909(11) 0.2265(14) 0.269(18) Uani 1 1 d .
H24A H 0.5662 0.8051 0.2067 0.404 Uiso 1 1 calc R
H24B H 0.6245 0.7632 0.2101 0.404 Uiso 1 1 calc R
H24C H 0.6364 0.8167 0.2336 0.404 Uiso 1 1 calc R
O2 O 0.5330(8) 0.7222(8) 0.2455(7) 0.177(7) Uani 1 1 d .
C20' C 0.5700(17) 0.6795(13) 0.2324(10) 0.134(10) Uani 1 1 d .
O20 O 0.6356(9) 0.6825(7) 0.2264(7) 0.172(8) Uani 1 1 d .
N21 N 0.5362(9) 0.6394(8) 0.2218(6) 0.119(7) Uani 1 1 d .
H21 H 0.4914 0.6417 0.2244 0.143 Uiso 1 1 calc R
C21A C 0.5645(12) 0.5857(10) 0.2044(9) 0.111(8) Uani 1 1 d U
H21A H 0.6148 0.5899 0.1983 0.133 Uiso 1 1 calc R
C21' C 0.5341(14) 0.5792(8) 0.1621(6) 0.099(7) Uani 1 1 d U
O21 O 0.4694(6) 0.5846(6) 0.1529(6) 0.138(6) Uani 1 1 d .
C21B C 0.5579(15) 0.5474(15) 0.2370(12) 0.210(17) Uani 1 1 d .
H21B H 0.5654 0.5155 0.2202 0.252 Uiso 1 1 calc R
H21C H 0.5097 0.5474 0.2479 0.252 Uiso 1 1 calc R
C21G C 0.601(3) 0.5468(17) 0.2777(11) 0.36(3) Uani 1 1 d .
H21G H 0.6491 0.5393 0.2679 0.433 Uiso 1 1 calc R
C21D C 0.5651(18) 0.4916(12) 0.3075(11) 0.266(15) Uani 1 1 d .
H21D H 0.5655 0.4631 0.2861 0.399 Uiso 1 1 calc R
H21E H 0.5179 0.4987 0.3173 0.399 Uiso 1 1 calc R
H21F H 0.5930 0.4839 0.3351 0.399 Uiso 1 1 calc R
C21E C 0.6024(13) 0.5838(12) 0.3164(10) 0.232(13) Uani 1 1 d .
H21H H 0.6385 0.5748 0.3387 0.348 Uiso 1 1 calc R
H21I H 0.5579 0.5840 0.3324 0.348 Uiso 1 1 calc R
H21J H 0.6117 0.6172 0.3037 0.348 Uiso 1 1 calc R
N22 N 0.5724(7) 0.5616(5) 0.1248(6) 0.087(5) Uani 1 1 d .
H22 H 0.6164 0.5588 0.1309 0.105 Uiso 1 1 calc R
C22A C 0.5547(7) 0.5476(6) 0.0803(7) 0.075(6) Uani 1 1 d U
H22D H 0.5035 0.5446 0.0808 0.090 Uiso 1 1 calc R
C22' C 0.5804(13) 0.4980(6) 0.0595(7) 0.088(6) Uani 1 1 d U
O22 O 0.6409(6) 0.4868(4) 0.0675(5) 0.118(5) Uani 1 1 d .
C22B C 0.5717(8) 0.5935(6) 0.0400(7) 0.095(6) Uani 1 1 d .
H22E H 0.6218 0.5995 0.0390 0.114 Uiso 1 1 calc R
H22F H 0.5572 0.5818 0.0086 0.114 Uiso 1 1 calc R
C22G C 0.5385(9) 0.6384(5) 0.0498(7) 0.096(7) Uani 1 1 d G
C22D C 0.4777(10) 0.6516(7) 0.0254(5) 0.130(9) Uani 1 1 d G
H22G H 0.4584 0.6291 0.0033 0.155 Uiso 1 1 calc R
C22E C 0.4456(6) 0.6983(8) 0.0341(7) 0.156(12) Uani 1 1 d G
H22H H 0.4049 0.7071 0.0178 0.188 Uiso 1 1 calc R
C22F C 0.4743(10) 0.7318(5) 0.0672(7) 0.154(12) Uani 1 1 d G
C22H C 0.5352(11) 0.7187(7) 0.0916(5) 0.185(13) Uani 1 1 d G
H22I H 0.5544 0.7411 0.1137 0.222 Uiso 1 1 calc R
C22I C 0.5672(6) 0.6720(8) 0.0829(6) 0.117(8) Uani 1 1 d G
H22J H 0.6079 0.6632 0.0992 0.141 Uiso 1 1 calc R
O2T O 0.438(2) 0.7814(9) 0.0683(14) 0.41(3) Uani 1 1 d .
H2T H 0.4227 0.7867 0.0953 0.619 Uiso 1 1 calc R
N23 N 0.5339(9) 0.4721(6) 0.0391(7) 0.111(6) Uani 1 1 d .
H23 H 0.4911 0.4810 0.0442 0.133 Uiso 1 1 calc R
C23A C 0.5454(12) 0.4267(12) 0.0065(14) 0.146(14) Uani 1 1 d .
H23D H 0.5950 0.4183 0.0108 0.176 Uiso 1 1 calc R
C23' C 0.5409(15) 0.4413(11) -0.0390(17) 0.143(13) Uani 1 1 d .
O23 O 0.4804(8) 0.4445(5) -0.0653(7) 0.139(6) Uani 1 1 d .
C23B C 0.5059(13) 0.3761(11) 0.0197(12) 0.142(10) Uani 1 1 d .
H23E H 0.4562 0.3831 0.0137 0.170 Uiso 1 1 calc R
C23G C 0.5117(13) 0.3710(11) 0.0705(14) 0.199(14) Uani 1 1 d .
H23F H 0.4882 0.3990 0.0858 0.298 Uiso 1 1 calc R
H23G H 0.5603 0.3711 0.0795 0.298 Uiso 1 1 calc R
H23H H 0.4906 0.3395 0.0804 0.298 Uiso 1 1 calc R
C23D C 0.5265(14) 0.3399(11) -0.0171(14) 0.233(18) Uani 1 1 d .
H23I H 0.5140 0.3532 -0.0479 0.349 Uiso 1 1 calc R
H23J H 0.5028 0.3081 -0.0120 0.349 Uiso 1 1 calc R
H23K H 0.5762 0.3346 -0.0157 0.349 Uiso 1 1 calc R
N24 N 0.5916(11) 0.4701(10) -0.0673(9) 0.136(8) Uani 1 1 d .
C24A C 0.5796(13) 0.4921(11) -0.1102(13) 0.141(10) Uani 1 1 d .
H24D H 0.5617 0.4662 -0.1322 0.169 Uiso 1 1 calc R
C24' C 0.5252(14) 0.5371(10) -0.1072(11) 0.116(8) Uani 1 1 d .
O24 O 0.5369(8) 0.5686(7) -0.0795(6) 0.138(6) Uani 1 1 d .
C24B C 0.6552(9) 0.5156(12) -0.1321(11) 0.194(13) Uani 1 1 d .
H24E H 0.6652 0.5044 -0.1644 0.233 Uiso 1 1 calc R
H24F H 0.6588 0.5524 -0.1296 0.233 Uiso 1 1 calc R
C24G C 0.6989(15) 0.4865(16) -0.0931(10) 0.244(19) Uani 1 1 d .
H24G H 0.7134 0.4541 -0.1067 0.293 Uiso 1 1 calc R
H24H H 0.7411 0.5061 -0.0872 0.293 Uiso 1 1 calc R
C24D C 0.6664(11) 0.4756(11) -0.0465(10) 0.158(10) Uani 1 1 d .
H24I H 0.6705 0.5038 -0.0242 0.189 Uiso 1 1 calc R
H24J H 0.6836 0.4444 -0.0321 0.189 Uiso 1 1 calc R
N25 N 0.4706(12) 0.5340(8) -0.1329(7) 0.117(7) Uani 1 1 d .
C25A C 0.4186(14) 0.5729(9) -0.1283(11) 0.121(9) Uani 1 1 d .
H25A H 0.4398 0.6069 -0.1306 0.145 Uiso 1 1 calc R
C25' C 0.3688(15) 0.5711(13) -0.0901(9) 0.116(8) Uani 1 1 d .
O25 O 0.3316(9) 0.6038(7) -0.0779(8) 0.185(10) Uani 1 1 d .
C25B C 0.3757(13) 0.5604(12) -0.1735(12) 0.155(10) Uani 1 1 d .
H25B H 0.3279 0.5722 -0.1694 0.186 Uiso 1 1 calc R
H25C H 0.3956 0.5783 -0.2007 0.186 Uiso 1 1 calc R
C25G C 0.3756(12) 0.5091(12) -0.1825(10) 0.155(10) Uani 1 1 d .
H25D H 0.3619 0.5021 -0.2152 0.186 Uiso 1 1 calc R
H25E H 0.3438 0.4914 -0.1611 0.186 Uiso 1 1 calc R
C25D C 0.4490(12) 0.4934(12) -0.1738(11) 0.184(12) Uani 1 1 d .
H25F H 0.4777 0.4972 -0.2022 0.221 Uiso 1 1 calc R
H25G H 0.4520 0.4586 -0.1623 0.221 Uiso 1 1 calc R
N26 N 0.3667(9) 0.5246(8) -0.0667(9) 0.119(6) Uani 1 1 d .
H26 H 0.3961 0.5010 -0.0739 0.143 Uiso 1 1 calc R
C26A C 0.3179(14) 0.5166(9) -0.0323(9) 0.109(7) Uani 1 1 d U
C26' C 0.3404(11) 0.5323(9) 0.0133(12) 0.116(9) Uani 1 1 d .
O26 O 0.3971(8) 0.5235(5) 0.0385(5) 0.126(5) Uani 1 1 d .
C26B C 0.3096(10) 0.4532(10) -0.0235(12) 0.188(14) Uani 1 1 d U
H26A H 0.3054 0.4387 -0.0552 0.225 Uiso 1 1 calc R
H26B H 0.3548 0.4422 -0.0115 0.225 Uiso 1 1 calc R
C26G C 0.2650(17) 0.430(2) 0.002(2) 0.36(3) Uani 1 1 d .
H26G H 0.2555 0.4517 0.0292 0.437 Uiso 1 1 calc R
C26D C 0.272(2) 0.3722(12) 0.022(2) 0.40(4) Uani 1 1 d .
H26C H 0.2281 0.3610 0.0344 0.598 Uiso 1 1 calc R
H26D H 0.3067 0.3716 0.0471 0.598 Uiso 1 1 calc R
H26E H 0.2869 0.3498 -0.0032 0.598 Uiso 1 1 calc R
C26E C 0.1893(18) 0.4385(14) -0.0404(16) 0.30(2) Uani 1 1 d .
H26F H 0.1503 0.4185 -0.0296 0.454 Uiso 1 1 calc R
H26H H 0.2027 0.4276 -0.0718 0.454 Uiso 1 1 calc R
H26I H 0.1762 0.4738 -0.0413 0.454 Uiso 1 1 calc R
N27 N 0.3018(7) 0.5680(7) 0.0371(6) 0.089(5) Uani 1 1 d .
H27 H 0.2635 0.5764 0.0230 0.106 Uiso 1 1 calc R
C27A C 0.3139(8) 0.5949(8) 0.0826(9) 0.097(7) Uani 1 1 d .
H27A H 0.3645 0.5993 0.0870 0.117 Uiso 1 1 calc R
C27' C 0.2841(13) 0.5588(7) 0.1253(11) 0.124(9) Uani 1 1 d .
O27 O 0.2209(6) 0.5487(5) 0.1215(6) 0.126(5) Uani 1 1 d .
C27B C 0.2800(9) 0.6449(7) 0.0857(7) 0.103(6) Uani 1 1 d .
H27B H 0.2299 0.6390 0.0833 0.123 Uiso 1 1 calc R
H27C H 0.2935 0.6638 0.0574 0.123 Uiso 1 1 calc R
C27G C 0.2904(10) 0.6785(6) 0.1257(5) 0.089(6) Uani 1 1 d G
C27D C 0.3555(8) 0.6810(6) 0.1477(7) 0.135(8) Uani 1 1 d G
H27D H 0.3931 0.6627 0.1353 0.162 Uiso 1 1 calc R
C27E C 0.3646(8) 0.7109(8) 0.1882(7) 0.158(11) Uani 1 1 d G
H27E H 0.4082 0.7125 0.2030 0.189 Uiso 1 1 calc R
C27F C 0.3085(13) 0.7382(7) 0.2068(6) 0.211(15) Uani 1 1 d G
H27F H 0.3146 0.7582 0.2339 0.253 Uiso 1 1 calc R
C27H C 0.2433(10) 0.7358(7) 0.1848(8) 0.178(12) Uani 1 1 d G
H27H H 0.2058 0.7541 0.1972 0.214 Uiso 1 1 calc R
C27I C 0.2343(7) 0.7059(8) 0.1442(8) 0.171(12) Uani 1 1 d G
H27I H 0.1906 0.7043 0.1295 0.206 Uiso 1 1 calc R
N28 N 0.3258(8) 0.5415(8) 0.1618(8) 0.138(8) Uani 1 1 d .
H28 H 0.3696 0.5486 0.1590 0.165 Uiso 1 1 calc R
C28A C 0.3074(13) 0.5131(12) 0.2041(14) 0.134(11) Uani 1 1 d .
H28A H 0.2564 0.5142 0.2076 0.161 Uiso 1 1 calc R
C28' C 0.3374(15) 0.5355(15) 0.2452(9) 0.127(12) Uani 1 1 d D
O28 O 0.3617(12) 0.5734(9) 0.2476(11) 0.224(14) Uani 1 1 d D
C28B C 0.327(2) 0.461(2) 0.1872(15) 0.27(3) Uani 1 1 d .
H28B H 0.3155 0.4381 0.2140 0.325 Uiso 1 1 calc R
C28G C 0.316(2) 0.4281(13) 0.1430(15) 0.28(2) Uani 1 1 d .
H28C H 0.3393 0.3959 0.1469 0.423 Uiso 1 1 calc R
H28D H 0.3350 0.4453 0.1156 0.423 Uiso 1 1 calc R
H28E H 0.2668 0.4224 0.1384 0.423 Uiso 1 1 calc R
C28D C 0.4112(17) 0.4514(12) 0.1784(12) 0.224(14) Uani 1 1 d .
H28F H 0.4373 0.4671 0.2038 0.336 Uiso 1 1 calc R
H28G H 0.4247 0.4663 0.1485 0.336 Uiso 1 1 calc R
H28H H 0.4208 0.4155 0.1779 0.336 Uiso 1 1 calc R
O2M O 0.3066(12) 0.4928(11) 0.2704(11) 0.220(11) Uani 1 1 d D
C2M C 0.323(2) 0.510(2) 0.3176(17) 0.34(3) Uani 1 1 d D
H2M1 H 0.3037 0.4875 0.3408 0.511 Uiso 1 1 calc R
H2M2 H 0.3045 0.5440 0.3222 0.511 Uiso 1 1 calc R
H2M3 H 0.3734 0.5115 0.3214 0.511 Uiso 1 1 calc R
O1W O 1.1032(17) 0.5728(14) -0.0961(8) 0.345(16) Uani 1 1 d .
O2W O 1.1617(6) 0.5940(6) -0.0069(6) 0.187(8) Uani 1 1 d .
O3W O 0.3055(15) 0.8529(9) 0.0869(10) 0.385(12) Uani 1 1 d .

loop_
_atom_site_aniso_label
_atom_site_aniso_U_11
_atom_site_aniso_U_22
_atom_site_aniso_U_33
_atom_site_aniso_U_23
_atom_site_aniso_U_13
_atom_site_aniso_U_12
C11 0.15(3) 0.09(2) 0.27(4) -0.02(3) 0.12(3) 0.06(2)
C12 0.25(5) 0.29(5) 0.40(8) -0.24(5) 0.06(6) -0.05(4)
C13 0.23(4) 0.31(4) 0.34(5) -0.08(4) -0.01(3) -0.18(4)
C14 0.19(3) 0.20(3) 0.31(4) -0.13(3) -0.01(3) 0.00(3)
O1 0.139(14) 0.133(15) 0.23(2) -0.110(15) -0.039(16) 0.027(12)
C10' 0.12(2) 0.075(15) 0.115(18) -0.086(14) 0.018(18) 0.005(15)
O10 0.091(12) 0.217(18) 0.30(3) -0.106(17) -0.063(15) 0.071(13)
N11 0.080(13) 0.090(15) 0.19(2) -0.061(15) -0.034(14) -0.007(11)
C11A 0.111(19) 0.062(15) 0.19(2) -0.045(19) -0.030(18) 0.005(15)
C11' 0.11(2) 0.068(16) 0.117(17) -0.005(14) -0.013(14) -0.062(16)
O11 0.062(9) 0.083(9) 0.258(18) -0.013(10) -0.023(11) 0.018(8)
C11B 0.18(3) 0.044(16) 0.40(7) -0.04(3) -0.11(4) -0.016(19)
C11G 0.18(4) 0.19(4) 0.23(4) 0.12(3) -0.10(3) -0.11(3)
C11D 0.20(4) 0.27(5) 0.63(10) 0.09(7) 0.14(5) 0.09(3)
C11E 0.13(3) 0.57(8) 0.20(3) 0.08(4) -0.07(3) 0.03(4)
N12 0.057(10) 0.058(11) 0.25(2) 0.067(13) -0.008(11) 0.015(11)
C12A 0.026(10) 0.053(14) 0.22(3) -0.013(18) -0.011(14) -0.014(11)
C12' 0.11(2) 0.056(14) 0.14(2) -0.010(13) 0.048(18) -0.023(16)
O12 0.032(7) 0.100(10) 0.226(17) -0.036(10) 0.032(9) 0.013(7)
C12B 0.045(11) 0.057(14) 0.26(3) 0.086(18) 0.014(16) -0.017(10)
C12G 0.089(19) 0.108(18) 0.077(15) 0.024(14) -0.029(15) -0.016(16)
C12D 0.12(2) 0.115(17) 0.121(19) -0.018(14) 0.081(17) -0.026(17)
C12E 0.086(19) 0.19(3) 0.17(3) 0.05(2) -0.04(2) -0.04(2)
C12F 0.19(3) 0.14(2) 0.15(3) 0.00(2) -0.05(2) -0.05(2)
C12H 0.069(15) 0.124(19) 0.28(3) -0.04(2) -0.04(2) -0.047(16)
C12I 0.038(13) 0.17(2) 0.16(2) 0.02(2) 0.043(15) 0.007(15)
O1T 0.150(17) 0.38(4) 0.24(2) -0.11(3) 0.058(18) 0.039(19)
N13 0.042(10) 0.072(11) 0.194(17) -0.030(13) -0.021(11) 0.001(9)
C13A 0.13(2) 0.14(3) 0.083(18) -0.055(19) 0.002(17) -0.05(2)
C13' 0.049(15) 0.055(15) 0.17(2) 0.007(14) -0.005(16) -0.010(13)
O13 0.066(11) 0.142(15) 0.28(2) -0.062(14) 0.007(13) -0.012(10)
C13B 0.049(16) 0.15(3) 0.29(5) -0.08(4) 0.05(2) 0.022(16)
C13G 0.59(8) 0.29(5) 0.071(19) -0.06(2) -0.04(3) 0.17(5)
C13D 0.16(2) 0.21(3) 0.14(2) -0.08(2) 0.02(2) 0.01(2)
N14 0.093(18) 0.066(14) 0.22(3) -0.003(15) 0.038(17) 0.044(13)
C14A 0.12(2) 0.064(15) 0.27(3) 0.044(19) 0.05(2) 0.033(16)
C14' 0.051(17) 0.10(2) 0.28(4) 0.01(2) -0.007(18) 0.006(17)
O14 0.058(10) 0.067(10) 0.29(2) 0.021(12) -0.024(11) 0.005(8)
C14B 0.040(14) 0.14(2) 0.51(6) 0.14(3) 0.02(2) 0.039(14)
C14G 0.077(18) 0.20(3) 0.25(3) 0.10(2) 0.035(17) 0.039(17)
C14D 0.027(13) 0.17(2) 0.36(4) 0.04(2) -0.035(18) -0.016(13)
N15 0.027(10) 0.078(12) 0.226(19) 0.028(13) -0.002(11) -0.008(10)
C15A 0.035(12) 0.082(16) 0.25(3) 0.002(18) 0.015(16) 0.017(13)
C15' 0.036(14) 0.033(12) 0.20(3) 0.021(17) -0.009(17) 0.009(11)
O15 0.051(8) 0.105(11) 0.229(16) -0.003(11) -0.003(10) 0.021(8)
C15B 0.019(9) 0.098(16) 0.16(2) 0.023(15) 0.016(12) 0.013(10)
C15G 0.069(19) 0.119(19) 0.18(3) 0.033(18) -0.013(18) 0.034(15)
C15D 0.072(16) 0.051(13) 0.169(19) 0.022(13) 0.003(14) 0.009(12)
N16 0.036(11) 0.068(15) 0.19(2) 0.012(15) 0.031(15) -0.028(10)
C16A 0.096(16) 0.085(16) 0.071(16) 0.015(13) -0.024(14) -0.037(14)
C16' 0.065(14) 0.057(14) 0.108(16) 0.005(11) -0.038(13) 0.002(13)
O16 0.033(7) 0.083(9) 0.232(16) -0.028(9) 0.031(9) -0.002(7)
C16B 0.045(12) 0.12(2) 0.18(3) 0.05(2) 0.018(18) -0.012(12)
C16G 0.26(5) 0.31(5) 0.062(18) -0.04(3) 0.11(3) -0.04(3)
C16D 0.18(3) 0.29(4) 0.25(4) 0.15(4) -0.04(3) 0.00(3)
C16E 0.040(13) 0.17(2) 0.39(5) 0.05(3) 0.03(2) 0.020(14)
N17 0.044(8) 0.055(11) 0.179(16) -0.029(10) 0.057(10) 0.013(9)
C17A 0.026(10) 0.061(14) 0.106(16) -0.005(12) 0.019(11) 0.007(9)
C17' 0.052(16) 0.12(2) 0.16(3) -0.01(2) -0.008(18) -0.016(15)
O17 0.138(15) 0.22(2) 0.24(2) 0.147(17) -0.132(15) -0.085(15)
C17B 0.083(15) 0.111(18) 0.16(2) 0.003(17) -0.028(16) -0.022(15)
C17G 0.048(16) 0.17(3) 0.30(3) -0.06(3) 0.00(2) 0.024(19)
C17D 0.16(4) 0.14(3) 0.82(12) -0.14(6) -0.08(5) 0.10(3)
C17E 0.09(2) 0.21(5) 0.66(8) -0.07(5) 0.03(4) 0.05(3)
C17F 0.23(4) 0.19(3) 0.25(3) -0.08(3) 0.03(3) 0.02(3)
C17H 0.32(5) 0.19(4) 0.33(5) 0.15(4) -0.10(4) -0.06(4)
C17I 0.15(3) 0.14(3) 0.37(5) -0.04(3) 0.12(4) 0.00(2)
N18 0.115(16) 0.121(15) 0.17(2) 0.095(15) -0.010(15) 0.006(13)
C18A 0.11(2) 0.19(3) 0.19(3) 0.07(2) -0.03(2) 0.01(2)
C18' 0.21(3) 0.25(4) 0.12(2) -0.01(3) 0.02(2) 0.10(3)
O18 0.32(3) 0.27(4) 0.48(5) 0.08(4) -0.09(4) 0.01(3)
C18B 0.08(2) 0.36(5) 0.15(3) 0.02(3) -0.04(2) -0.08(3)
C18G 0.42(6) 0.16(3) 0.42(7) -0.05(4) 0.02(5) 0.11(4)
C18D 0.20(3) 0.26(4) 0.15(3) 0.05(3) -0.02(2) -0.09(3)
C1M 0.19(3) 0.19(3) 0.54(5) -0.10(3) -0.21(3) 0.04(2)
O1M 0.47(5) 0.122(19) 0.36(4) 0.02(2) -0.07(4) 0.11(3)
C21 0.42(7) 0.08(2) 0.24(4) 0.00(2) 0.10(4) -0.16(3)
C22 0.21(4) 0.44(7) 0.71(9) -0.37(7) -0.10(5) 0.26(5)
C23 0.20(3) 0.56(8) 0.21(4) -0.15(5) -0.10(3) 0.12(4)
C24 0.36(5) 0.10(2) 0.35(5) -0.03(3) -0.03(5) -0.02(3)
O2 0.100(12) 0.173(19) 0.26(2) -0.011(16) -0.022(13) 0.019(13)
C20' 0.10(2) 0.14(3) 0.17(2) -0.02(2) -0.01(2) 0.06(2)
O20 0.088(11) 0.157(16) 0.27(2) -0.049(13) -0.011(14) -0.003(11)
N21 0.075(12) 0.133(17) 0.151(17) -0.064(14) -0.002(11) -0.031(13)
C21A 0.116(18) 0.14(2) 0.071(15) -0.082(16) 0.000(14) 0.033(16)
C21' 0.14(2) 0.128(17) 0.029(11) -0.050(12) 0.037(13) -0.050(16)
O21 0.028(7) 0.179(14) 0.208(17) -0.028(11) -0.007(9) 0.004(8)
C21B 0.15(3) 0.39(5) 0.09(3) 0.07(3) 0.05(2) 0.02(3)
C21G 0.70(10) 0.36(5) 0.028(16) 0.00(3) 0.12(4) -0.14(6)
C21D 0.33(4) 0.24(3) 0.23(3) 0.08(3) -0.06(3) -0.06(3)
C21E 0.15(2) 0.36(4) 0.19(3) 0.07(3) 0.07(2) 0.01(2)
N22 0.093(11) 0.095(11) 0.074(11) -0.062(9) -0.017(11) -0.009(9)
C22A 0.035(9) 0.065(11) 0.125(17) -0.043(12) 0.030(11) -0.004(8)
C22' 0.102(18) 0.035(10) 0.127(16) -0.043(10) 0.015(14) -0.011(12)
O22 0.021(6) 0.103(10) 0.231(15) -0.032(9) -0.013(8) 0.019(6)
C22B 0.052(11) 0.061(13) 0.173(19) 0.021(13) 0.034(12) 0.007(10)
C22G 0.088(16) 0.045(14) 0.15(2) 0.017(13) 0.036(15) 0.039(13)
C22D 0.072(16) 0.050(13) 0.27(3) 0.047(16) -0.044(18) -0.008(11)
C22E 0.061(15) 0.17(3) 0.24(3) 0.09(3) -0.032(18) -0.04(2)
C22F 0.078(17) 0.10(2) 0.28(4) -0.01(2) 0.08(2) 0.027(17)
C22H 0.11(2) 0.19(4) 0.25(4) -0.01(3) -0.01(3) -0.06(2)
C22I 0.059(12) 0.075(15) 0.22(3) -0.042(17) 0.010(15) 0.038(12)
O2T 0.43(4) 0.127(17) 0.68(6) -0.01(3) 0.34(5) 0.10(2)
N23 0.070(12) 0.053(11) 0.209(19) -0.050(12) 0.006(12) 0.010(10)
C23A 0.033(12) 0.18(3) 0.22(4) 0.08(3) 0.012(19) -0.050(16)
C23' 0.07(2) 0.10(2) 0.26(4) -0.01(2) 0.08(3) -0.026(17)
O23 0.056(9) 0.103(11) 0.258(19) -0.043(12) 0.017(11) -0.007(8)
C23B 0.088(17) 0.13(2) 0.20(3) -0.02(2) -0.02(2) -0.019(17)
C23G 0.091(19) 0.17(3) 0.34(5) -0.08(3) 0.01(3) -0.046(17)
C23D 0.11(2) 0.17(3) 0.42(5) -0.16(3) -0.02(3) -0.02(2)
N24 0.094(19) 0.20(2) 0.118(18) -0.032(17) -0.025(16) 0.004(17)
C24A 0.090(19) 0.14(3) 0.19(3) -0.05(2) -0.02(2) -0.002(18)
C24' 0.075(18) 0.12(2) 0.16(3) -0.051(18) 0.01(2) -0.010(18)
O24 0.103(11) 0.170(16) 0.141(14) -0.069(12) 0.005(10) -0.016(11)
C24B 0.030(13) 0.35(4) 0.20(3) -0.10(3) 0.020(16) -0.038(17)
C24G 0.12(2) 0.51(6) 0.10(2) 0.00(3) -0.07(2) -0.08(3)
C24D 0.064(16) 0.23(3) 0.18(3) 0.00(2) 0.002(19) -0.020(16)
N25 0.084(15) 0.16(2) 0.105(15) -0.043(14) -0.005(12) -0.032(17)
C25A 0.078(17) 0.112(19) 0.17(3) -0.034(19) -0.04(2) 0.045(16)
C25' 0.11(2) 0.13(3) 0.11(2) -0.01(2) 0.030(18) -0.02(2)
O25 0.135(15) 0.158(16) 0.26(2) -0.068(15) 0.070(14) 0.075(12)
C25B 0.078(17) 0.14(3) 0.25(3) 0.04(3) 0.00(2) 0.009(18)
C25G 0.089(19) 0.15(2) 0.23(3) -0.03(2) -0.050(18) -0.010(19)
C25D 0.087(19) 0.25(3) 0.22(3) 0.01(3) -0.05(2) 0.04(2)
N26 0.104(14) 0.078(14) 0.18(2) -0.034(14) 0.029(14) 0.028(12)
C26A 0.13(2) 0.133(15) 0.066(14) -0.006(14) -0.008(16) -0.017(16)
C26' 0.035(14) 0.102(18) 0.21(3) 0.011(18) 0.016(18) 0.034(13)
O26 0.083(10) 0.111(10) 0.184(14) -0.043(10) -0.026(10) 0.025(9)
C26B 0.022(11) 0.151(16) 0.39(4) 0.09(3) 0.048(18) 0.024(14)
C26G 0.06(2) 0.34(7) 0.69(9) 0.00(7) 0.07(4) -0.03(3)
C26D 0.30(5) 0.10(2) 0.80(11) -0.11(4) 0.07(6) -0.15(3)
C26E 0.14(3) 0.28(4) 0.49(7) 0.09(4) 0.03(4) -0.07(3)
N27 0.029(9) 0.129(15) 0.108(13) 0.001(12) -0.026(9) -0.022(10)
C27A 0.033(11) 0.096(17) 0.16(2) 0.043(18) -0.036(13) 0.000(12)
C27' 0.065(16) 0.051(13) 0.26(3) 0.019(17) 0.03(2) 0.021(12)
O27 0.028(7) 0.143(12) 0.209(15) 0.039(11) -0.007(9) 0.003(7)
C27B 0.066(12) 0.085(14) 0.16(2) 0.025(14) -0.003(14) 0.036(12)
C27G 0.063(14) 0.071(14) 0.134(19) -0.017(13) -0.018(15) 0.015(11)
C27D 0.070(17) 0.136(19) 0.20(2) -0.085(17) -0.041(16) 0.036(13)
C27E 0.073(16) 0.20(3) 0.20(3) -0.08(2) -0.037(17) 0.047(17)
C27F 0.26(4) 0.17(3) 0.20(3) -0.09(2) -0.05(4) -0.01(3)
C27H 0.11(2) 0.14(3) 0.28(4) -0.03(3) 0.02(2) 0.036(19)
C27I 0.17(3) 0.14(3) 0.20(3) -0.07(2) -0.06(2) 0.02(2)
N28 0.039(10) 0.18(2) 0.19(2) 0.071(17) -0.015(13) 0.023(12)
C28A 0.080(17) 0.15(2) 0.18(3) 0.05(3) 0.07(2) -0.002(17)
C28' 0.15(3) 0.19(4) 0.042(15) -0.05(2) 0.021(17) 0.01(2)
O28 0.20(2) 0.15(2) 0.32(3) -0.030(19) 0.03(2) -0.054(18)
C28B 0.14(4) 0.46(8) 0.21(4) -0.01(5) -0.06(3) -0.16(4)
C28G 0.21(4) 0.22(3) 0.42(6) 0.18(4) -0.07(4) 0.05(3)
C28D 0.16(3) 0.19(3) 0.32(4) 0.03(3) 0.01(3) 0.04(2)
O2M 0.153(18) 0.31(3) 0.20(2) 0.07(2) -0.007(18) -0.061(19)
C2M 0.18(3) 0.54(8) 0.31(5) -0.06(6) 0.01(4) 0.01(4)
O1W 0.35(3) 0.49(4) 0.20(2) -0.02(2) 0.06(2) 0.09(3)
O2W 0.062(9) 0.222(17) 0.276(19) -0.146(15) -0.017(11) 0.045(10)
O3W 0.44(3) 0.22(2) 0.50(3) -0.01(2) 0.13(3) 0.09(2)

loop_
_atom_type_symbol
_atom_type_description
_atom_type_scat_dispersion_real
_atom_type_scat_dispersion_imag
_atom_type_scat_source
C C 0.0033 0.0000 'International Tables Vol C Tables 4.2.6.8 and 6.1.1.4'
H H 0.0000 0.0000 'International Tables Vol C Tables 4.2.6.8 and 6.1.1.4'
N N 0.0061 0.0000 'International Tables Vol C Tables 4.2.6.8 and 6.1.1.4'
O O 0.0106 0.0000 'International Tables Vol C Tables 4.2.6.8 and 6.1.1.4'

loop_
_geom_angle_atom_site_label_1
_geom_angle_atom_site_label_2
_geom_angle_atom_site_label_3
_geom_angle
O1 C11 C12 111(6)
O1 C11 C13 115(7)
C12 C11 C13 109(10)
O1 C11 C14 116(7)
C12 C11 C14 108(8)
C13 C11 C14 96(6)
C10' O1 C11 134(5)
N11 C10' O1 126(4)
N11 C10' O10 125(4)
O1 C10' O10 109(4)
C10' N11 C11A 130(4)
N11 C11A C11B 101(5)
N11 C11A C11' 114(4)
C11B C11A C11' 114(5)
N12 C11' O11 124(4)
N12 C11' C11A 120(5)
O11 C11' C11A 117(5)
C11G C11B C11A 104(7)
C11B C11G C11D 109(8)
C11B C11G C11E 110(8)
C11D C11G C11E 100(6)
C11' N12 C12A 129(4)
C12B C12A N12 117(4)
C12B C12A C12' 107(4)
N12 C12A C12' 110(4)
O12 C12' N13 124(5)
O12 C12' C12A 121(4)
N13 C12' C12A 115(5)
C12A C12B C12G 111(3)
C12D C12G C12I 120.0
C12D C12G C12B 116(4)
C12I C12G C12B 124(4)
C12G C12D C12E 120.0
C12D C12E C12F 120.0
C12H C12F C12E 120.0
C12H C12F O1T 121(4)
C12E C12F O1T 119(4)
C12F C12H C12I 120.0
C12H C12I C12G 120.0
C12' N13 C13A 123(4)
C13B C13A N13 115(5)
C13B C13A C13' 105(5)
N13 C13A C13' 103(3)
O13 C13' N14 122(5)
O13 C13' C13A 120(5)
N14 C13' C13A 117(5)
C13G C13B C13A 128(6)
C13G C13B C13D 95(6)
C13A C13B C13D 127(5)
C13' N14 C14A 121(5)
C13' N14 C14D 131(6)
C14A N14 C14D 107(6)
N14 C14A C14B 109(6)
N14 C14A C14' 101(3)
C14B C14A C14' 113(6)
O14 C14' N15 129(6)
O14 C14' C14A 116(5)
N15 C14' C14A 114(5)
C14G C14B C14A 105(5)
C14B C14G C14D 107(3)
C14G C14D N14 103(5)
C14' N15 C15D 129(5)
C14' N15 C15A 115(4)
C15D N15 C15A 115(3)
N15 C15A C15' 110(4)
N15 C15A C15B 97(3)
C15' C15A C15B 112(4)
N16 C15' O15 124(4)
N16 C15' C15A 129(5)
O15 C15' C15A 106(4)
C15G C15B C15A 105(4)
C15D C15G C15B 105(4)
C15G C15D N15 104(3)
C15' N16 C16A 122(4)
C16B C16A N16 102(4)
C16B C16A C16' 112(3)
N16 C16A C16' 111(3)
O16 C16' N17 123(4)
O16 C16' C16A 122(4)
N17 C16' C16A 115(4)
C16A C16B C16G 128(5)
C16B C16G C16E 110(4)
C16B C16G C16D 133(7)
C16E C16G C16D 102(7)
C16' N17 C17A 124(3)
C17' C17A C17B 110(3)
C17' C17A N17 112(4)
C17B C17A N17 107(3)
O17 C17' C17A 128(6)
O17 C17' N18 123(5)
C17A C17' N18 109(5)
C17A C17B C17G 121(4)
C17D C17G C17I 120.0
C17D C17G C17B 118(4)
C17I C17G C17B 119(4)
C17E C17D C17G 120.0
C17D C17E C17F 120.0
C17H C17F C17E 120.0
C17F C17H C17I 120.0
C17H C17I C17G 120.0
C18A N18 C17' 117(5)
N18 C18A C18B 112(5)
N18 C18A C18' 113(5)
C18B C18A C18' 108(5)
O1M C18' O18 127(5)
O1M C18' C18A 117(4)
O18 C18' C18A 106(4)
C18D C18B C18A 110(5)
C18D C18B C18G 115(7)
C18A C18B C18G 114(6)
C18' O1M C1M 119(5)
C23 C21 C24 135(9)
C23 C21 O2 104(5)
C24 C21 O2 90(5)
C23 C21 C22 113(8)
C24 C21 C22 109(7)
O2 C21 C22 87(6)
C20' O2 C21 123(5)
O20 C20' N21 122(6)
O20 C20' O2 119(6)
N21 C20' O2 118(5)
C20' N21 C21A 129(4)
C21' C21A C21B 117(5)
C21' C21A N21 104(4)
C21B C21A N21 115(3)
C21A C21' O21 126(3)
C21A C21' N22 120(3)
O21 C21' N22 114(3)
C21A C21B C21G 120(6)
C21E C21G C21B 128(8)
C21E C21G C21D 101(4)
C21B C21G C21D 99(6)
C21' N22 C22A 132(3)
N22 C22A C22' 121(3)
N22 C22A C22B 112(3)
C22' C22A C22B 107(2)
N23 C22' O22 129(3)
N23 C22' C22A 114(3)
O22 C22' C22A 117(3)
C22G C22B C22A 113(2)
C22B C22G C22D 120(4)
C22B C22G C22I 120(4)
C22D C22G C22I 120.0
C22E C22D C22G 120.0
C22F C22E C22D 120.0
C22H C22F C22E 120.0
C22H C22F O2T 127(5)
C22E C22F O2T 113(5)
C22F C22H C22I 120.0
C22H C22I C22G 120.0
C22' N23 C23A 127(3)
C23' C23A N23 110(5)
C23' C23A C23B 116(5)
N23 C23A C23B 117(4)
C23A C23' O23 126(5)
C23A C23' N24 129(6)
O23 C23' N24 103(5)
C23G C23B C23D 128(4)
C23G C23B C23A 106(4)
C23D C23B C23A 105(4)
C24A N24 C23' 126(5)
C24A N24 C24D 117(5)
C23' N24 C24D 117(5)
N24 C24A C24' 113(5)
N24 C24A C24B 110(5)
C24' C24A C24B 108(4)
O24 C24' N25 126(5)
O24 C24' C24A 116(5)
N25 C24' C24A 118(5)
C24G C24B C24A 91(4)
C24D C24G C24B 119(5)
C24G C24D N24 94(4)
C24' N25 C25A 118(4)
C24' N25 C25D 131(5)
C25A N25 C25D 111(4)
C25' C25A N25 120(4)
C25' C25A C25B 105(4)
N25 C25A C25B 98(4)
O25 C25' N26 119(6)
O25 C25' C25A 127(5)
N26 C25' C25A 114(5)
C25G C25B C25A 111(5)
C25B C25G C25D 104(5)
C25G C25D N25 100(4)
C26A N26 C25' 120(4)
C26' C26A N26 113(4)
C26' C26A C26B 101(4)
N26 C26A C26B 109(4)
C26A C26' O26 134(5)
C26A C26' N27 119(5)
O26 C26' N27 108(4)
C26G C26B C26A 129(5)
C26B C26G C26D 126(6)
C26B C26G C26E 96(6)
C26D C26G C26E 114(7)
C27A N27 C26' 132(4)
N27 C27A C27B 114(3)
N27 C27A C27' 108(3)
C27B C27A C27' 109(3)
O27 C27' N28 124(5)
O27 C27' C27A 114(4)
N28 C27' C27A 122(3)
C27A C27B C27G 122(3)
C27D C27G C27I 120.0
C27D C27G C27B 120(3)
C27I C27G C27B 120(3)
C27E C27D C27G 120.0
C27D C27E C27F 120.0
C27H C27F C27E 120.0
C27F C27H C27I 120.0
C27H C27I C27G 120.0
C27' N28 C28A 130(4)
N28 C28A C28' 111(5)
N28 C28A C28B 99(4)
C28' C28A C28B 122(5)
O28 C28' O2M 147(10)
O28 C28' C28A 127(10)
O2M C28' C28A 85(7)
C28G C28B C28A 137(5)
C28G C28B C28D 86(6)
C28A C28B C28D 115(5)
C28' O2M C2M 96(8)

loop_
_geom_bond_atom_site_label_1
_geom_bond_atom_site_label_2
_geom_bond_distance
C11 O1 1.32(7)
C11 C12 1.47(9)
C11 C13 1.51(9)
C11 C14 1.49(8)
O1 C10' 1.25(5)
C10' N11 1.25(4)
C10' O10 1.32(4)
N11 C11A 1.35(5)
C11A C11B 1.62(8)
C11A C11' 1.50(6)
C11' N12 1.24(5)
C11' O11 1.29(5)
C11B C11G 1.49(3)
C11G C11D 1.48(3)
C11G C11E 1.45(8)
N12 C12A 1.42(5)
C12A C12B 1.43(5)
C12A C12' 1.57(5)
C12' O12 1.21(6)
C12' N13 1.38(5)
C12B C12G 1.54(5)
C12G C12D 1.3900
C12G C12I 1.3900
C12D C12E 1.3900
C12E C12F 1.3900
C12F C12H 1.3900
C12F O1T 1.50(5)
C12H C12I 1.3900
N13 C13A 1.41(5)
C13A C13B 1.25(6)
C13A C13' 1.52(6)
C13' O13 1.27(5)
C13' N14 1.24(5)
C13B C13G 1.47(2)
C13B C13D 1.42(7)
N14 C14A 1.47(6)
N14 C14D 1.51(7)
C14A C14B 1.56(7)
C14A C14' 1.65(7)
C14' O14 1.16(5)
C14' N15 1.39(5)
C14B C14G 1.43(7)
C14G C14D 1.59(10)
N15 C15D 1.44(5)
N15 C15A 1.43(5)
C15A C15' 1.52(6)
C15A C15B 1.58(5)
C15' N16 1.18(4)
C15' O15 1.30(5)
C15B C15G 1.43(5)
C15G C15D 1.44(5)
N16 C16A 1.35(4)
C16A C16B 1.35(5)
C16A C16' 1.53(5)
C16' O16 1.24(4)
C16' N17 1.31(4)
C16B C16G 1.36(8)
C16G C16E 1.60(8)
C16G C16D 1.49(10)
N17 C17A 1.41(4)
C17A C17' 1.44(6)
C17A C17B 1.44(4)
C17' O17 1.08(5)
C17' N18 1.47(6)
C17B C17G 1.49(5)
C17G C17D 1.3900
C17G C17I 1.3900
C17D C17E 1.3900
C17E C17F 1.3900
C17F C17H 1.3900
C17H C17I 1.3900
N18 C18A 1.49(6)
C18A C18B 1.61(7)
C18A C18' 1.50(7)
C18' O1M 1.29(2)
C18' O18 1.37(6)
C18B C18D 1.47(7)
C18B C18G 1.63(10)
C1M O1M 1.47(5)
C21 C23 1.41(8)
C21 C24 1.60(9)
C21 O2 1.66(8)
C21 C22 1.73(10)
O2 C20' 1.37(5)
C20' O20 1.27(5)
C20' N21 1.27(6)
N21 C21A 1.58(5)
C21A C21' 1.33(4)
C21A C21B 1.36(5)
C21' O21 1.27(3)
C21' N22 1.35(3)
C21B C21G 1.40(9)
C21G C21E 1.46(10)
C21G C21D 1.80(7)
N22 C22A 1.34(3)
C22A C22' 1.51(4)
C22A C22B 1.68(4)
C22' N23 1.26(3)
C22' O22 1.21(3)
C22B C22G 1.36(3)
C22G C22D 1.3900
C22G C22I 1.3900
C22D C22E 1.3900
C22E C22F 1.3900
C22F C22H 1.3900
C22F O2T 1.48(5)
C22H C22I 1.3900
N23 C23A 1.51(5)
C23A C23' 1.33(5)
C23A C23B 1.57(6)
C23' O23 1.37(6)
C23' N24 1.46(6)
C23B C23G 1.43(5)
C23B C23D 1.46(6)
N24 C24A 1.35(5)
N24 C24D 1.55(5)
C24A C24' 1.57(7)
C24A C24B 1.68(6)
C24' O24 1.15(5)
C24' N25 1.27(5)
C24B C24G 1.57(6)
C24G C24D 1.47(5)
N25 C25A 1.43(5)
N25 C25D 1.62(5)
C25A C25' 1.43(6)
C25A C25B 1.55(6)
C25' O25 1.16(5)
C25' N26 1.39(5)
C25B C25G 1.37(5)
C25G C25D 1.48(5)
N26 C26A 1.36(4)
C26A C26' 1.41(5)
C26A C26B 1.69(7)
C26' O26 1.31(5)
C26' N27 1.37(5)
C26B C26G 1.26(9)
C26G C26D 1.62(9)
C26G C26E 1.88(10)
N27 C27A 1.47(4)
C27A C27B 1.47(4)
C27A C27' 1.63(5)
C27' O27 1.24(4)
C27' N28 1.37(5)
C27B C27G 1.44(4)
C27G C27D 1.3900
C27G C27I 1.3900
C27D C27E 1.3900
C27E C27F 1.3900
C27F C27H 1.3900
C27H C27I 1.3900
N28 C28A 1.44(5)
C28A C28' 1.41(9)
C28A C28B 1.50(7)
C28' O28 1.10(8)
C28' O2M 1.45(9)
C28B C28G 1.52(7)
C28B C28D 1.64(7)
O2M C2M 1.44(7)

loop_
_geom_torsion_atom_site_label_1
_geom_torsion_atom_site_label_2
_geom_torsion_atom_site_label_3
_geom_torsion_atom_site_label_4
_geom_torsion
C12 C11 O1 C10' 73(9)
C13 C11 O1 C10' -52(11)
C14 C11 O1 C10' -162(6)
C11 O1 C10' N11 177(6)
C11 O1 C10' O10 -9(8)
O1 C10' N11 C11A 168(5)
O10 C10' N11 C11A -5(7)
C10' N11 C11A C11B 114(6)
C10' N11 C11A C11' -125(5)
N11 C11A C11' N12 137(5)
C11B C11A C11' N12 -109(6)
N11 C11A C11' O11 -39(6)
C11B C11A C11' O11 76(6)
N11 C11A C11B C11G 176(6)
C11' C11A C11B C11G 55(8)
C11A C11B C11G C11D -163(6)
C11A C11B C11G C11E 87(8)
O11 C11' N12 C12A 8(8)
C11A C11' N12 C12A -167(5)
C11' N12 C12A C12B 108(5)
C11' N12 C12A C12' -130(5)
C12B C12A C12' O12 83(5)
N12 C12A C12' O12 -45(6)
C12B C12A C12' N13 -89(5)
N12 C12A C12' N13 143(4)
N12 C12A C12B C12G -71(5)
C12' C12A C12B C12G 166(4)
C12A C12B C12G C12D -98(3)
C12A C12B C12G C12I 84(4)
C12I C12G C12D C12E 0.0
C12B C12G C12D C12E -178(3)
C12G C12D C12E C12F 0.0
C12D C12E C12F C12H 0.0
C12D C12E C12F O1T -179(4)
C12E C12F C12H C12I 0.0
O1T C12F C12H C12I 179(4)
C12F C12H C12I C12G 0.0
C12D C12G C12I C12H 0.0
C12B C12G C12I C12H 178(3)
O12 C12' N13 C13A -11(7)
C12A C12' N13 C13A 160(4)
C12' N13 C13A C13B 130(5)
C12' N13 C13A C13' -116(5)
C13B C13A C13' O13 42(7)
N13 C13A C13' O13 -78(6)
C13B C13A C13' N14 -140(5)
N13 C13A C13' N14 99(5)
N13 C13A C13B C13G -40(8)
C13' C13A C13B C13G -153(7)
N13 C13A C13B C13D -178(5)
C13' C13A C13B C13D 69(6)
O13 C13' N14 C14A 2(8)
C13A C13' N14 C14A -175(4)
O13 C13' N14 C14D 173(5)
C13A C13' N14 C14D -4(7)
C13' N14 C14A C14B 178(5)
C14D N14 C14A C14B 5(6)
C13' N14 C14A C14' 58(6)
C14D N14 C14A C14' -115(4)
N14 C14A C14' O14 54(6)
C14B C14A C14' O14 -63(8)
N14 C14A C14' N15 -136(5)
C14B C14A C14' N15 107(7)
N14 C14A C14B C14G 14(7)
C14' C14A C14B C14G 126(6)
C14A C14B C14G C14D -27(6)
C14B C14G C14D N14 30(6)
C13' N14 C14D C14G 168(5)
C14A N14 C14D C14G -20(5)
O14 C14' N15 C15D 174(5)
C14A C14' N15 C15D 6(8)
O14 C14' N15 C15A -10(8)
C14A C14' N15 C15A -178(4)
C14' N15 C15A C15' -78(5)
C15D N15 C15A C15' 99(4)
C14' N15 C15A C15B 166(4)
C15D N15 C15A C15B -17(5)
N15 C15A C15' N16 -2(7)
C15B C15A C15' N16 104(7)
N15 C15A C15' O15 175(3)
C15B C15A C15' O15 -79(4)
N15 C15A C15B C15G 32(4)
C15' C15A C15B C15G -82(5)
C15A C15B C15G C15D -38(5)
C15B C15G C15D N15 26(5)
C14' N15 C15D C15G 172(5)
C15A N15 C15D C15G -4(5)
O15 C15' N16 C16A 6(7)
C15A C15' N16 C16A -177(4)
C15' N16 C16A C16B 151(5)
C15' N16 C16A C16' -90(5)
C16B C16A C16' O16 55(5)
N16 C16A C16' O16 -59(4)
C16B C16A C16' N17 -122(4)
N16 C16A C16' N17 125(4)
N16 C16A C16B C16G -176(5)
C16' C16A C16B C16G 65(6)
C16A C16B C16G C16E 49(8)
C16A C16B C16G C16D 179(8)
O16 C16' N17 C17A -4(6)
C16A C16' N17 C17A 173(3)
C16' N17 C17A C17' -80(5)
C16' N17 C17A C17B 160(4)
C17B C17A C17' O17 74(8)
N17 C17A C17' O17 -44(8)
C17B C17A C17' N18 -101(4)
N17 C17A C17' N18 141(3)
C17' C17A C17B C17G 67(5)
N17 C17A C17B C17G -172(4)
C17A C17B C17G C17D -99(4)
C17A C17B C17G C17I 63(5)
C17I C17G C17D C17E 0.0
C17B C17G C17D C17E 161(4)
C17G C17D C17E C17F 0.0
C17D C17E C17F C17H 0.0
C17E C17F C17H C17I 0.0
C17F C17H C17I C17G 0.0
C17D C17G C17I C17H 0.0
C17B C17G C17I C17H -161(4)
O17 C17' N18 C18A 13(7)
C17A C17' N18 C18A -171(4)
C17' N18 C18A C18B 127(5)
C17' N18 C18A C18' -111(4)
N18 C18A C18' O1M -26(7)
C18B C18A C18' O1M 99(6)
N18 C18A C18' O18 124(4)
C18B C18A C18' O18 -112(4)
N18 C18A C18B C18D 176(5)
C18' C18A C18B C18D 52(6)
N18 C18A C18B C18G -53(7)
C18' C18A C18B C18G -177(6)
O18 C18' O1M C1M 1(5)
C18A C18' O1M C1M 144(5)
C23 C21 O2 C20' -58(9)
C24 C21 O2 C20' 79(6)
C22 C21 O2 C20' -171(5)
C21 O2 C20' O20 -26(8)
C21 O2 C20' N21 161(5)
O20 C20' N21 C21A 6(8)
O2 C20' N21 C21A 178(4)
C20' N21 C21A C21' -121(5)
C20' N21 C21A C21B 110(6)
C21B C21A C21' O21 78(6)
N21 C21A C21' O21 -49(5)
C21B C21A C21' N22 -96(5)
N21 C21A C21' N22 136(3)
C21' C21A C21B C21G 166(6)
N21 C21A C21B C21G -72(7)
C21A C21B C21G C21E 64(7)
C21A C21B C21G C21D 177(4)
C21A C21' N22 C22A 174(4)
O21 C21' N22 C22A -2(5)
C21' N22 C22A C22' -132(3)
C21' N22 C22A C22B 100(4)
N22 C22A C22' N23 133(3)
C22B C22A C22' N23 -96(3)
N22 C22A C22' O22 -42(4)
C22B C22A C22' O22 89(3)
N22 C22A C22B C22G -58(4)
C22' C22A C22B C22G 167(3)
C22A C22B C22G C22D -101(3)
C22A C22B C22G C22I 82(3)
C22B C22G C22D C22E -177(3)
C22I C22G C22D C22E 0.0
C22G C22D C22E C22F 0.0
C22D C22E C22F C22H 0.0
C22D C22E C22F O2T 174(3)
C22E C22F C22H C22I 0.0
O2T C22F C22H C22I -173(3)
C22F C22H C22I C22G 0.0
C22B C22G C22I C22H 177(3)
C22D C22G C22I C22H 0.0
O22 C22' N23 C23A -19(6)
C22A C22' N23 C23A 166(4)
C22' N23 C23A C23' -99(5)
C22' N23 C23A C23B 126(4)
N23 C23A C23' O23 -87(6)
C23B C23A C23' O23 49(8)
N23 C23A C23' N24 75(7)
C23B C23A C23' N24 -150(4)
C23' C23A C23B C23G -174(5)
N23 C23A C23B C23G -42(5)
C23' C23A C23B C23D 48(6)
N23 C23A C23B C23D 180(4)
C23A C23' N24 C24A -167(7)
O23 C23' N24 C24A -2(7)
C23A C23' N24 C24D 14(8)
O23 C23' N24 C24D 178(4)
C23' N24 C24A C24' 66(7)
C24D N24 C24A C24' -115(4)
C23' N24 C24A C24B -174(4)
C24D N24 C24A C24B 6(6)
N24 C24A C24' O24 53(6)
C24B C24A C24' O24 -68(5)
N24 C24A C24' N25 -122(6)
C24B C24A C24' N25 116(5)
N24 C24A C24B C24G 12(5)
C24' C24A C24B C24G 135(5)
C24A C24B C24G C24D -29(6)
C24B C24G C24D N24 32(6)
C24A N24 C24D C24G -21(6)
C23' N24 C24D C24G 159(4)
O24 C24' N25 C25A 1(8)
C24A C24' N25 C25A 176(4)
O24 C24' N25 C25D 178(5)
C24A C24' N25 C25D -7(7)
C24' N25 C25A C25' -81(5)
C25D N25 C25A C25' 101(4)
C24' N25 C25A C25B 166(4)
C25D N25 C25A C25B -11(5)
N25 C25A C25' O25 167(4)
C25B C25A C25' O25 -84(5)
N25 C25A C25' N26 -13(6)
C25B C25A C25' N26 96(5)
C25' C25A C25B C25G -91(6)
N25 C25A C25B C25G 34(6)
C25A C25B C25G C25D -43(6)
C25B C25G C25D N25 31(5)
C24' N25 C25D C25G 172(5)
C25A N25 C25D C25G -11(5)
O25 C25' N26 C26A 5(6)
C25A C25' N26 C26A -175(4)
C25' N26 C26A C26' -88(5)
C25' N26 C26A C26B 161(4)
N26 C26A C26' O26 -50(7)
C26B C26A C26' O26 65(6)
N26 C26A C26' N27 122(4)
C26B C26A C26' N27 -123(4)
C26' C26A C26B C26G 69(9)
N26 C26A C26B C26G -172(8)
C26A C26B C26G C26D -160(8)
C26A C26B C26G C26E 74(9)
C26A C26' N27 C27A -174(4)
O26 C26' N27 C27A 0(6)
C26' N27 C27A C27B 153(4)
C26' N27 C27A C27' -86(5)
N27 C27A C27' O27 -59(4)
C27B C27A C27' O27 65(4)
N27 C27A C27' N28 121(4)
C27B C27A C27' N28 -115(4)
N27 C27A C27B C27G -175(3)
C27' C27A C27B C27G 65(4)
C27A C27B C27G C27D 36(4)
C27A C27B C27G C27I -140(3)
C27I C27G C27D C27E 0.0
C27B C27G C27D C27E -176(3)
C27G C27D C27E C27F 0.0
C27D C27E C27F C27H 0.0
C27E C27F C27H C27I 0.0
C27F C27H C27I C27G 0.0
C27D C27G C27I C27H 0.0
C27B C27G C27I C27H 176(3)
O27 C27' N28 C28A -6(7)
C27A C27' N28 C28A 174(5)
C27' N28 C28A C28' -131(4)
C27' N28 C28A C28B 99(5)
N28 C28A C28' O28 13(7)
C28B C28A C28' O28 128(6)
N28 C28A C28' O2M -177(4)
C28B C28A C28' O2M -61(5)
N28 C28A C28B C28G -47(7)
C28' C28A C28B C28G -169(7)
N28 C28A C28B C28D 67(6)
C28' C28A C28B C28D -55(8)
O28 C28' O2M C2M -8(7)
C28A C28' O2M C2M -173(6)
